data_4307438
loop_
_publ_author_name
'Takuya Shiga'
'Nobuhiro Ito'
'Akiko Hidaka'
'Hisashi \=Okawa'
'Susumu Kitagawa'
'Masaaki Ohba'

_publ_contact_author_address
;Department of Synthetic Chemistry and Biological Chemistry,
Graduate School of Engineering,
Kyoto University,
Katsura, Nishikyo-ku, Kyoto 615-8510, Japan
;
_publ_contact_author_email ohba@sbchem.kyoto-u.ac.jp
_publ_contact_author_fax +81-75-383-2732
_publ_contact_author_name 'Masaaki Ohba'
_publ_contact_author_phone +81-75-383-2807
_publ_section_title
;
Series of Trinuclear NiIILnIIINiII Complexes Derived from
2,6-Di(acetoacetyl)pyridine: Synthesis, Structure, and Magnetism
;
_journal_name_full 'Inorganic Chemistry'
_journal_page_first 3492
_journal_page_last 3501
_journal_paper_doi 10.1021/ic0619153
_journal_volume 46
_journal_year 2007
_chemical_formula_sum 'C29 H42 Gd N5 Ni2 O24'
_chemical_formula_weight 1119.32
_space_group_IT_number 2
_symmetry_cell_setting triclinic
_symmetry_Int_Tables_number 2
_symmetry_space_group_name_Hall '-P 1'
_symmetry_space_group_name_H-M 'P -1'
_cell_angle_alpha 68.804(6)
_cell_angle_beta 78.224(4)
_cell_angle_gamma 78.643(4)
_cell_formula_units_Z 2
_cell_length_a 7.9047(8)
_cell_length_b 16.786(2)
_cell_length_c 17.040(2)
_cell_measurement_reflns_used 11508
_cell_measurement_temperature 213.2
_cell_measurement_theta_max 27.4
_cell_measurement_theta_min 2.7
_cell_volume 2044.8(4)
_computing_cell_refinement PROCESS-AUTO
_computing_data_collection PROCESS-AUTO
_computing_data_reduction 'teXsan Ver. 1.11'
_computing_publication_material 'teXsan Ver. 1.11'
_computing_structure_refinement 'teXsan Ver. 1.10'
_computing_structure_solution DirectMethod
_diffrn_detector_area_resol_mean 8.00
_diffrn_measured_fraction_theta_full 0.9351
_diffrn_measured_fraction_theta_max 0.9351
_diffrn_measurement_device_type 'Rigaku RAXIS-RAPID Imaging Plate'
_diffrn_measurement_method \w
_diffrn_radiation_type 'Mo K\a'
_diffrn_radiation_wavelength 0.7107
_diffrn_reflns_av_R_equivalents 0.036
_diffrn_reflns_limit_h_max 9
_diffrn_reflns_limit_h_min -10
_diffrn_reflns_limit_k_max 0
_diffrn_reflns_limit_k_min -21
_diffrn_reflns_limit_l_max 20
_diffrn_reflns_limit_l_min -22
_diffrn_reflns_number 16696
_diffrn_reflns_theta_full 27.48
_diffrn_reflns_theta_max 27.48
_exptl_absorpt_coefficient_mu 2.614
_exptl_absorpt_correction_T_max 0.641
_exptl_absorpt_correction_T_min 0.440
_exptl_absorpt_correction_type multi-scan
_exptl_absorpt_process_details '(Higashi, 1995)'
_exptl_crystal_colour blue
_exptl_crystal_density_diffrn 1.818
_exptl_crystal_density_method 'not measured'
_exptl_crystal_description prism
_exptl_crystal_size_max 0.330
_exptl_crystal_size_mid 0.180
_exptl_crystal_size_min 0.170
_refine_diff_density_max 1.10
_refine_diff_density_min -1.65
_refine_ls_extinction_method none
_refine_ls_goodness_of_fit_ref 1.002
_refine_ls_hydrogen_treatment noref
_refine_ls_number_parameters 550
_refine_ls_number_reflns 8742
_refine_ls_R_factor_gt 0.0378
_refine_ls_shift/su_max 0.0040
_refine_ls_structure_factor_coef Fsqd
_refine_ls_weighting_details 'w = 1/[\s^2^(Fo^2^) + (0.11200(Max(Fo^2^,0) + 2Fc^2^)/3)^2^]'
_refine_ls_weighting_scheme calc
_refine_ls_wR_factor_ref 0.1349
_reflns_number_gt 7505
_reflns_number_total 8752
_reflns_threshold_expression F^2^>2.0\s(F^2^)
_cod_data_source_file ic0619153si20061007_020931_11.cif
_cod_data_source_block 7-B_Ni2Gd_B_[Ni2Gd(L)2(NO3)2(H2O)2(MeOH)2]NO3.2H2O.MeOH
_cod_original_cell_volume 2044.8(3)
_cod_original_sg_symbol_H-M 'P -1 '
_cod_original_formula_sum 'C29 H42 Gd N5 O24 Ni2 '
_cod_database_code 4307438

loop_
_symmetry_equiv_pos_as_xyz
x,y,z
-x,-y,-z

loop_
_atom_site_label
_atom_site_type_symbol
_atom_site_fract_x
_atom_site_fract_y
_atom_site_fract_z
_atom_site_U_iso_or_equiv
_atom_site_adp_type
_atom_site_occupancy
_atom_site_calc_flag
_atom_site_refinement_flags
_atom_site_disorder_assembly
_atom_site_disorder_group
Gd Gd 0.48155(2) 0.26565(1) 0.24789(1) 0.02321(6) Uani 1.00 d . . .
Ni(1) Ni 0.69353(8) 0.18377(4) 0.07282(4) 0.0361(2) Uani 1.00 d . . .
Ni(2) Ni 0.25374(7) 0.34972(3) 0.41833(3) 0.0260(1) Uani 1.00 d . . .
O(1) O 0.7928(6) 0.0673(3) 0.0638(3) 0.063(1) Uani 1.00 d . . .
O(2) O 0.6093(4) 0.1385(2) 0.1989(2) 0.0343(8) Uani 1.00 d . . .
O(3) O 0.2688(4) 0.2450(2) 0.3842(2) 0.0249(7) Uani 1.00 d . . .
O(4) O 0.0834(4) 0.3081(2) 0.5236(2) 0.0351(8) Uani 1.00 d . . .
O(5) O 0.2565(4) 0.4525(2) 0.4498(2) 0.0350(8) Uani 1.00 d . . .
O(6) O 0.4327(4) 0.3801(2) 0.3135(2) 0.0293(7) Uani 1.00 d . . .
O(7) O 0.6106(4) 0.2976(2) 0.0940(2) 0.0314(7) Uani 1.00 d . . .
O(8) O 0.7517(5) 0.2395(3) -0.0534(2) 0.046(1) Uani 1.00 d . . .
O(9) O 0.8026(4) 0.2404(2) 0.2500(2) 0.0442(9) Uani 1.00 d . . .
O(10) O 0.6442(4) 0.2040(3) 0.3728(2) 0.051(1) Uani 1.00 d . . .
O(11) O 0.9238(5) 0.1618(3) 0.3633(3) 0.052(1) Uani 1.00 d . . .
O(12) O 0.2443(4) 0.2368(2) 0.1926(2) 0.0373(9) Uani 1.00 d . . .
O(13) O 0.2422(4) 0.3696(2) 0.1787(2) 0.0352(8) Uani 1.00 d . . .
O(14) O 0.0599(4) 0.3371(2) 0.1186(2) 0.0410(9) Uani 1.00 d . . .
O(15) O 0.3448(9) 0.2493(5) 0.6624(3) 0.107(2) Uani 1.00 d . . .
O(16) O 0.3416(10) 0.2949(4) 0.7607(4) 0.121(3) Uani 1.00 d . . .
O(17) O 0.5449(7) 0.1994(5) 0.7363(5) 0.138(3) Uani 1.00 d . . .
O(18) O 0.9439(4) 0.1952(2) 0.0851(2) 0.0427(9) Uani 1.00 d . . .
O(19) O 0.4514(7) 0.1708(4) 0.0507(3) 0.085(2) Uani 1.00 d . . .
O(20) O 0.4620(4) 0.2894(2) 0.4897(2) 0.0426(9) Uani 1.00 d . . .
O(21) O 0.0561(4) 0.4200(2) 0.3481(2) 0.0369(8) Uani 1.00 d . . .
O(22) O 0.1913(7) 0.0604(3) 0.1478(3) 0.077(2) Uani 1.00 d . . .
O(23) O 0.1001(6) 0.4336(2) 0.6261(3) 0.064(1) Uani 1.00 d . . .
O(24) O 0.282(1) -0.0944(5) 0.1248(5) 0.140(3) Uani 1.00 d . . .
N(1) N 0.4093(5) 0.1070(2) 0.3450(2) 0.0274(8) Uani 1.00 d . . .
N(2) N 0.5962(5) 0.4169(2) 0.1591(2) 0.0292(8) Uani 1.00 d . . .
N(3) N 0.7961(5) 0.1998(2) 0.3295(3) 0.0348(10) Uani 1.00 d . . .
N(4) N 0.1776(5) 0.3149(2) 0.1619(2) 0.0295(9) Uani 1.00 d . . .
N(5) N 0.4136(6) 0.2485(2) 0.7213(2) 0.041(1) Uani 1.00 d . . .
C(1) C 0.838(1) -0.0834(5) 0.1031(5) 0.090(3) Uani 1.00 d . . .
C(2) C 0.7651(8) -0.0020(3) 0.1218(4) 0.052(2) Uani 1.00 d . . .
C(3) C 0.6665(7) -0.0086(3) 0.2043(3) 0.043(1) Uani 1.00 d . . .
C(4) C 0.5924(5) 0.0569(3) 0.2363(3) 0.030(1) Uani 1.00 d . . .
C(5) C 0.4808(6) 0.0372(3) 0.3208(3) 0.0292(10) Uani 1.00 d . . .
C(6) C 0.4417(8) -0.0463(3) 0.3699(3) 0.046(1) Uani 1.00 d . . .
C(7) C 0.3214(9) -0.0578(3) 0.4440(3) 0.054(2) Uani 1.00 d . . .
C(8) C 0.2470(8) 0.0130(3) 0.4688(3) 0.045(1) Uani 1.00 d . . .
C(9) C 0.2966(6) 0.0937(3) 0.4189(3) 0.031(1) Uani 1.00 d . . .
C(10) C 0.2304(5) 0.1730(2) 0.4432(2) 0.0263(9) Uani 1.00 d . . .
C(11) C 0.1409(6) 0.1636(3) 0.5241(3) 0.036(1) Uani 1.00 d . . .
C(12) C 0.0686(6) 0.2299(3) 0.5604(3) 0.034(1) Uani 1.00 d . . .
C(13) C -0.0335(8) 0.2036(3) 0.6498(3) 0.052(1) Uani 1.00 d . . .
C(14) C 0.3361(7) 0.5845(3) 0.4374(3) 0.044(1) Uani 1.00 d . . .
C(15) C 0.3462(6) 0.5113(3) 0.4054(3) 0.031(1) Uani 1.00 d . . .
C(16) C 0.4535(6) 0.5152(3) 0.3259(3) 0.033(1) Uani 1.00 d . . .
C(17) C 0.4861(5) 0.4548(3) 0.2847(2) 0.0273(9) Uani 1.00 d . . .
C(18) C 0.5908(6) 0.4750(3) 0.1970(3) 0.031(1) Uani 1.00 d . . .
C(19) C 0.6721(8) 0.5494(4) 0.1565(3) 0.053(2) Uani 1.00 d . . .
C(20) C 0.7584(10) 0.5628(4) 0.0751(4) 0.066(2) Uani 1.00 d . . .
C(21) C 0.7590(8) 0.5069(3) 0.0332(3) 0.051(1) Uani 1.00 d . . .
C(22) C 0.6754(6) 0.4337(3) 0.0772(3) 0.032(1) Uani 1.00 d . . .
C(23) C 0.6762(5) 0.3659(3) 0.0400(3) 0.0299(10) Uani 1.00 d . . .
C(24) C 0.7447(6) 0.3783(3) -0.0448(3) 0.039(1) Uani 1.00 d . . .
C(25) C 0.7775(6) 0.3165(3) -0.0871(3) 0.037(1) Uani 1.00 d . . .
C(26) C 0.8528(9) 0.3457(4) -0.1813(3) 0.060(2) Uani 1.00 d . . .
C(27) C 0.373(1) 0.207(1) -0.0167(6) 0.177(5) Uani 1.00 d . . .
C(28) C -0.0783(8) 0.3807(4) 0.3377(4) 0.056(2) Uani 1.00 d . . .
C(29) C 0.118(1) 0.0359(5) 0.2354(5) 0.070(2) Uani 1.00 d . . .
H(1) H 0.7848 -0.0846 0.0586 0.1050 Uiso 1.00 calc . . .
H(2) H 0.9596 -0.0848 0.0867 0.1050 Uiso 1.00 calc . . .
H(3) H 0.8130 -0.1312 0.1528 0.1050 Uiso 1.00 calc . . .
H(4) H 0.6522 -0.0647 0.2414 0.0492 Uiso 1.00 calc . . .
H(5) H 0.4974 -0.0941 0.3530 0.0561 Uiso 1.00 calc . . .
H(6) H 0.2919 -0.1129 0.4769 0.0672 Uiso 1.00 calc . . .
H(7) H 0.1636 0.0070 0.5185 0.0523 Uiso 1.00 calc . . .
H(8) H 0.1272 0.1060 0.5608 0.0433 Uiso 1.00 calc . . .
H(9) H 0.0426 0.1618 0.6871 0.0582 Uiso 1.00 calc . . .
H(10) H -0.1304 0.1793 0.6504 0.0582 Uiso 1.00 calc . . .
H(11) H -0.0665 0.2525 0.6672 0.0582 Uiso 1.00 calc . . .
H(12) H 0.2154 0.6102 0.4435 0.0529 Uiso 1.00 calc . . .
H(13) H 0.3725 0.5626 0.4917 0.0529 Uiso 1.00 calc . . .
H(14) H 0.4038 0.6254 0.3991 0.0529 Uiso 1.00 calc . . .
H(15) H 0.5067 0.5658 0.2970 0.0380 Uiso 1.00 calc . . .
H(16) H 0.6718 0.5884 0.1854 0.0592 Uiso 1.00 calc . . .
H(17) H 0.8169 0.6127 0.0474 0.0724 Uiso 1.00 calc . . .
H(18) H 0.8137 0.5179 -0.0242 0.0537 Uiso 1.00 calc . . .
H(19) H 0.7725 0.4341 -0.0791 0.0438 Uiso 1.00 calc . . .
H(20) H 0.8612 0.4042 -0.2007 0.0668 Uiso 1.00 calc . . .
H(21) H 0.9628 0.3125 -0.1889 0.0668 Uiso 1.00 calc . . .
H(22) H 0.7752 0.3342 -0.2119 0.0668 Uiso 1.00 calc . . .
H(23) H 0.9869 0.2230 0.1090 0.0411 Uiso 1.00 calc . . .
H(24) H 1.0156 0.1372 0.1107 0.0411 Uiso 1.00 calc . . .
H(25) H 0.4417 0.1434 0.0933 0.0411 Uiso 1.00 calc . . .
H(26) H 0.3564 0.2731 -0.0264 0.1681 Uiso 1.00 calc . . .
H(27) H 0.2620 0.1944 -0.0091 0.1681 Uiso 1.00 calc . . .
H(28) H 0.4436 0.2016 -0.0649 0.1681 Uiso 1.00 calc . . .
H(29) H 0.5470 0.2501 0.4651 0.0411 Uiso 1.00 calc . . .
H(30) H 0.4391 0.2586 0.5468 0.0411 Uiso 1.00 calc . . .
H(31) H -0.0123 0.4738 0.3547 0.0411 Uiso 1.00 calc . . .
H(32) H -0.0279 0.3284 0.3268 0.0646 Uiso 1.00 calc . . .
H(33) H -0.1298 0.4191 0.2886 0.0646 Uiso 1.00 calc . . .
H(34) H -0.1625 0.3701 0.3857 0.0646 Uiso 1.00 calc . . .
H(35) H 0.2459 0.0023 0.1294 0.0411 Uiso 1.00 calc . . .
H(36) H 0.1162 0.0826 0.2550 0.0865 Uiso 1.00 calc . . .
H(37) H 0.1842 -0.0137 0.2668 0.0865 Uiso 1.00 calc . . .
H(38) H 0.0007 0.0255 0.2410 0.0865 Uiso 1.00 calc . . .
H(39) H 0.1557 0.4446 0.5733 0.0411 Uiso 1.00 calc . . .
H(40) H 0.1627 0.3850 0.6613 0.0411 Uiso 1.00 calc . . .
H(41) H 0.2999 -0.1466 0.1798 0.0411 Uiso 1.00 calc . . .
H(42) H 0.2853 -0.1189 0.0754 0.0411 Uiso 1.00 calc . . .

loop_
_atom_site_aniso_label
_atom_site_aniso_U_11
_atom_site_aniso_U_22
_atom_site_aniso_U_33
_atom_site_aniso_U_12
_atom_site_aniso_U_13
_atom_site_aniso_U_23
Gd 0.0232(1) 0.0268(1) 0.0180(1) -0.00310(8) -0.00093(7) -0.00680(8)
Ni(1) 0.0415(3) 0.0450(3) 0.0273(3) -0.0171(3) 0.0085(2) -0.0198(2)
Ni(2) 0.0278(3) 0.0287(3) 0.0225(3) -0.0059(2) 0.0008(2) -0.0110(2)
O(1) 0.086(3) 0.054(2) 0.055(2) -0.034(2) 0.034(2) -0.037(2)
O(2) 0.038(2) 0.036(2) 0.029(2) -0.010(1) 0.009(1) -0.015(1)
O(3) 0.026(1) 0.024(1) 0.023(1) -0.004(1) 0.001(1) -0.007(1)
O(4) 0.038(2) 0.036(2) 0.029(1) -0.003(1) 0.007(1) -0.015(1)
O(5) 0.041(2) 0.036(2) 0.032(2) -0.011(1) 0.002(1) -0.017(1)
O(6) 0.032(2) 0.030(1) 0.026(1) -0.011(1) 0.001(1) -0.009(1)
O(7) 0.036(2) 0.036(1) 0.020(1) -0.007(1) 0.002(1) -0.008(1)
O(8) 0.051(2) 0.066(2) 0.028(2) -0.021(2) 0.004(1) -0.022(2)
O(9) 0.031(2) 0.066(2) 0.028(2) -0.011(2) 0.000(1) -0.007(1)
O(10) 0.027(2) 0.087(3) 0.030(2) -0.001(2) -0.006(1) -0.013(2)
O(11) 0.030(2) 0.062(2) 0.059(2) 0.004(2) -0.018(2) -0.012(2)
O(12) 0.039(2) 0.034(2) 0.039(2) -0.009(1) -0.008(1) -0.010(1)
O(13) 0.036(2) 0.035(2) 0.039(2) -0.005(1) -0.009(1) -0.015(1)
O(14) 0.032(2) 0.050(2) 0.037(2) -0.010(1) -0.013(1) -0.001(1)
O(15) 0.136(6) 0.154(6) 0.042(3) -0.064(5) -0.011(3) -0.022(3)
O(16) 0.165(6) 0.083(4) 0.129(5) -0.055(4) 0.070(5) -0.081(4)
O(17) 0.052(4) 0.116(5) 0.178(8) 0.009(3) -0.026(4) 0.024(5)
O(18) 0.035(2) 0.045(2) 0.048(2) -0.005(1) -0.003(1) -0.018(2)
O(19) 0.076(3) 0.155(5) 0.033(2) -0.071(4) -0.002(2) -0.016(3)
O(20) 0.036(2) 0.058(2) 0.034(2) 0.005(1) -0.010(1) -0.020(2)
O(21) 0.037(2) 0.034(2) 0.042(2) 0.005(1) -0.012(1) -0.018(1)
O(22) 0.079(3) 0.058(3) 0.086(4) 0.004(2) -0.019(3) -0.017(2)
O(23) 0.097(3) 0.043(2) 0.043(2) 0.013(2) 0.001(2) -0.020(2)
O(24) 0.196(8) 0.127(6) 0.138(6) 0.059(5) -0.106(6) -0.091(5)
N(1) 0.030(2) 0.028(2) 0.022(2) -0.002(1) 0.001(1) -0.010(1)
N(2) 0.031(2) 0.028(2) 0.022(2) -0.003(1) 0.000(1) -0.004(1)
N(3) 0.033(2) 0.032(2) 0.040(2) -0.005(2) -0.008(2) -0.010(2)
N(4) 0.029(2) 0.035(2) 0.022(2) -0.007(1) 0.000(1) -0.007(1)
N(5) 0.054(3) 0.034(2) 0.033(2) -0.009(2) -0.003(2) -0.009(2)
C(1) 0.107(6) 0.068(4) 0.106(6) -0.044(4) 0.066(5) -0.067(4)
C(2) 0.057(3) 0.044(3) 0.061(3) -0.021(2) 0.023(3) -0.034(3)
C(3) 0.047(3) 0.037(2) 0.046(3) -0.011(2) 0.010(2) -0.023(2)
C(4) 0.030(2) 0.031(2) 0.030(2) -0.006(2) 0.002(2) -0.014(2)
C(5) 0.034(2) 0.027(2) 0.025(2) -0.001(2) -0.004(2) -0.009(2)
C(6) 0.075(4) 0.020(2) 0.037(2) 0.001(2) 0.000(2) -0.008(2)
C(7) 0.089(4) 0.024(2) 0.039(3) -0.005(2) 0.006(3) -0.006(2)
C(8) 0.066(3) 0.031(2) 0.027(2) -0.009(2) 0.011(2) -0.005(2)
C(9) 0.038(2) 0.026(2) 0.021(2) 0.000(2) 0.000(2) -0.006(1)
C(10) 0.029(2) 0.026(2) 0.022(2) -0.003(1) -0.001(1) -0.008(1)
C(11) 0.039(2) 0.029(2) 0.033(2) -0.003(2) 0.007(2) -0.010(2)
C(12) 0.035(2) 0.034(2) 0.027(2) -0.005(2) 0.009(2) -0.011(2)
C(13) 0.070(4) 0.044(3) 0.033(2) -0.012(3) 0.023(2) -0.016(2)
C(14) 0.048(3) 0.039(2) 0.050(3) -0.009(2) 0.001(2) -0.024(2)
C(15) 0.034(2) 0.031(2) 0.034(2) -0.005(2) -0.008(2) -0.013(2)
C(16) 0.034(2) 0.029(2) 0.037(2) -0.008(2) -0.001(2) -0.014(2)
C(17) 0.026(2) 0.028(2) 0.026(2) -0.002(2) -0.004(1) -0.007(1)
C(18) 0.039(2) 0.027(2) 0.023(2) -0.006(2) -0.001(2) -0.007(1)
C(19) 0.079(4) 0.044(3) 0.039(3) -0.036(3) 0.015(2) -0.015(2)
C(20) 0.097(5) 0.056(3) 0.042(3) -0.049(4) 0.023(3) -0.013(3)
C(21) 0.068(4) 0.044(3) 0.033(3) -0.024(3) 0.018(2) -0.006(2)
C(22) 0.031(2) 0.033(2) 0.024(2) -0.002(2) 0.000(2) -0.003(2)
C(23) 0.030(2) 0.033(2) 0.022(2) -0.002(2) -0.001(1) -0.007(2)
C(24) 0.040(3) 0.044(2) 0.021(2) -0.003(2) 0.002(2) -0.003(2)
C(25) 0.032(2) 0.053(3) 0.023(2) -0.004(2) 0.001(2) -0.011(2)
C(26) 0.072(4) 0.068(4) 0.024(2) 0.003(3) 0.007(2) -0.009(2)
C(27) 0.059(6) 0.30(2) 0.069(6) -0.011(8) -0.006(4) 0.046(8)
C(28) 0.040(3) 0.065(4) 0.078(4) 0.005(3) -0.022(3) -0.040(3)
C(29) 0.084(5) 0.062(4) 0.066(4) -0.015(3) -0.026(4) -0.013(3)

loop_
_atom_type_symbol
_atom_type_description
_atom_type_scat_dispersion_real
_atom_type_scat_dispersion_imag
_atom_type_scat_source
C C 0.003 0.002
;International Tables for Crystallography
(1992, Vol. C, Tables 4.2.6.8 and 6.1.1.1)
;
H H 0.000 0.000
;International Tables for Crystallography
(1992, Vol. C, Table 6.1.1.2)
;
N N 0.006 0.003
;International Tables for Crystallography
(1992, Vol. C, Tables 4.2.6.8 and 6.1.1.1)
;
Gd Gd -0.165 3.904
;International Tables for Crystallography
(1992, Vol. C, Tables 4.2.6.8 and 6.1.1.1)
;
Ni Ni 0.339 1.112
;International Tables for Crystallography
(1992, Vol. C, Tables 4.2.6.8 and 6.1.1.1)
;
O O 0.011 0.006
;International Tables for Crystallography
(1992, Vol. C, Tables 4.2.6.8 and 6.1.1.1)
;

loop_
_geom_angle_atom_site_label_1
_geom_angle_atom_site_label_2
_geom_angle_atom_site_label_3
_geom_angle
_geom_angle_site_symmetry_1
_geom_angle_site_symmetry_2
_geom_angle_site_symmetry_3
_geom_angle_publ_flag
O(2) Gd O(3) 119.92(9) . . . yes
O(2) Gd O(6) 163.9(1) . . . yes
O(2) Gd O(7) 62.78(10) . . . yes
O(2) Gd O(9) 71.8(1) . . . yes
O(2) Gd O(10) 91.1(1) . . . yes
O(2) Gd O(12) 74.9(1) . . . yes
O(2) Gd O(13) 119.2(1) . . . yes
O(2) Gd N(1) 59.83(10) . . . yes
O(2) Gd N(2) 118.2(1) . . . yes
O(3) Gd O(6) 62.76(9) . . . yes
O(3) Gd O(7) 163.01(10) . . . yes
O(3) Gd O(9) 120.91(10) . . . yes
O(3) Gd O(10) 70.3(1) . . . yes
O(3) Gd O(12) 84.76(10) . . . yes
O(3) Gd O(13) 85.32(10) . . . yes
O(3) Gd N(1) 60.22(10) . . . yes
O(3) Gd N(2) 121.71(10) . . . yes
O(6) Gd O(7) 119.93(9) . . . yes
O(6) Gd O(9) 93.1(1) . . . yes
O(6) Gd O(10) 74.6(1) . . . yes
O(6) Gd O(12) 120.9(1) . . . yes
O(6) Gd O(13) 76.26(10) . . . yes
O(6) Gd N(1) 119.17(10) . . . yes
O(6) Gd N(2) 60.27(10) . . . yes
O(7) Gd O(9) 76.09(10) . . . yes
O(7) Gd O(10) 126.6(1) . . . yes
O(7) Gd O(12) 79.9(1) . . . yes
O(7) Gd O(13) 79.5(1) . . . yes
O(7) Gd N(1) 120.84(10) . . . yes
O(7) Gd N(2) 60.0(1) . . . yes
O(9) Gd O(10) 51.0(1) . . . yes
O(9) Gd O(12) 145.2(1) . . . yes
O(9) Gd O(13) 143.6(1) . . . yes
O(9) Gd N(1) 98.4(1) . . . yes
O(9) Gd N(2) 73.9(1) . . . yes
O(10) Gd O(12) 140.4(1) . . . yes
O(10) Gd O(13) 148.2(1) . . . yes
O(10) Gd N(1) 68.1(1) . . . yes
O(10) Gd N(2) 104.8(1) . . . yes
O(12) Gd O(13) 51.66(10) . . . yes
O(12) Gd N(1) 73.0(1) . . . yes
O(12) Gd N(2) 114.5(1) . . . yes
O(13) Gd N(1) 117.3(1) . . . yes
O(13) Gd N(2) 70.6(1) . . . yes
N(1) Gd N(2) 172.0(1) . . . yes
O(1) Ni(1) O(2) 94.8(1) . . . yes
O(1) Ni(1) O(7) 172.9(2) . . . yes
O(1) Ni(1) O(8) 90.9(2) . . . yes
O(1) Ni(1) O(18) 86.9(2) . . . yes
O(1) Ni(1) O(19) 90.5(2) . . . yes
O(2) Ni(1) O(7) 80.8(1) . . . yes
O(2) Ni(1) O(8) 173.1(2) . . . yes
O(2) Ni(1) O(18) 95.5(1) . . . yes
O(2) Ni(1) O(19) 88.8(1) . . . yes
O(7) Ni(1) O(8) 93.9(1) . . . yes
O(7) Ni(1) O(18) 88.0(1) . . . yes
O(7) Ni(1) O(19) 95.0(2) . . . yes
O(8) Ni(1) O(18) 88.7(1) . . . yes
O(8) Ni(1) O(19) 87.3(2) . . . yes
O(18) Ni(1) O(19) 175.2(2) . . . yes
O(3) Ni(2) O(4) 94.5(1) . . . yes
O(3) Ni(2) O(5) 176.1(1) . . . yes
O(3) Ni(2) O(6) 80.8(1) . . . yes
O(3) Ni(2) O(20) 90.7(1) . . . yes
O(3) Ni(2) O(21) 94.5(1) . . . yes
O(4) Ni(2) O(5) 88.4(1) . . . yes
O(4) Ni(2) O(6) 174.7(1) . . . yes
O(4) Ni(2) O(20) 89.8(1) . . . yes
O(4) Ni(2) O(21) 91.9(1) . . . yes
O(5) Ni(2) O(6) 96.2(1) . . . yes
O(5) Ni(2) O(20) 86.7(1) . . . yes
O(5) Ni(2) O(21) 88.1(1) . . . yes
O(6) Ni(2) O(20) 87.9(1) . . . yes
O(6) Ni(2) O(21) 90.8(1) . . . yes
O(20) Ni(2) O(21) 174.4(1) . . . yes
Ni(1) O(1) C(2) 123.6(3) . . . yes
Gd O(2) Ni(1) 108.2(1) . . . yes
Gd O(2) C(4) 129.9(3) . . . yes
Ni(1) O(2) C(4) 119.9(3) . . . yes
Gd O(3) Ni(2) 107.3(1) . . . yes
Gd O(3) C(10) 128.5(2) . . . yes
Ni(2) O(3) C(10) 118.4(2) . . . yes
Ni(2) O(4) C(12) 122.4(3) . . . yes
Ni(2) O(5) C(15) 122.9(3) . . . yes
Gd O(6) Ni(2) 109.1(1) . . . yes
Gd O(6) C(17) 129.9(3) . . . yes
Ni(2) O(6) C(17) 120.3(3) . . . yes
Gd O(7) Ni(1) 108.2(1) . . . yes
Gd O(7) C(23) 129.9(3) . . . yes
Ni(1) O(7) C(23) 117.9(3) . . . yes
Ni(1) O(8) C(25) 122.6(3) . . . yes
Gd O(9) N(3) 96.4(2) . . . yes
Gd O(10) N(3) 96.0(2) . . . yes
Gd O(12) N(4) 96.6(2) . . . yes
Gd O(13) N(4) 95.7(2) . . . yes
Ni(1) O(19) C(27) 130.8(6) . . . yes
Ni(2) O(21) C(28) 122.3(3) . . . yes
Gd N(1) C(5) 121.1(3) . . . yes
Gd N(1) C(9) 121.2(3) . . . yes
C(5) N(1) C(9) 117.7(3) . . . yes
Gd N(2) C(18) 120.3(3) . . . yes
Gd N(2) C(22) 121.0(3) . . . yes
C(18) N(2) C(22) 118.4(3) . . . yes
O(9) N(3) O(10) 115.0(4) . . . yes
O(9) N(3) O(11) 123.5(4) . . . yes
O(10) N(3) O(11) 121.5(4) . . . yes
O(12) N(4) O(13) 115.5(4) . . . yes
O(12) N(4) O(14) 123.0(4) . . . yes
O(13) N(4) O(14) 121.5(4) . . . yes
O(15) N(5) O(16) 117.4(7) . . . yes
O(15) N(5) O(17) 117.5(7) . . . yes
O(16) N(5) O(17) 125.1(7) . . . yes
O(1) C(2) C(1) 117.1(5) . . . yes
O(1) C(2) C(3) 124.7(5) . . . yes
C(1) C(2) C(3) 118.2(5) . . . yes
C(2) C(3) C(4) 128.3(4) . . . yes
O(2) C(4) C(3) 126.0(4) . . . yes
O(2) C(4) C(5) 114.1(4) . . . yes
C(3) C(4) C(5) 119.9(4) . . . yes
N(1) C(5) C(4) 115.1(3) . . . yes
N(1) C(5) C(6) 122.0(4) . . . yes
C(4) C(5) C(6) 122.8(4) . . . yes
C(5) C(6) C(7) 119.1(4) . . . yes
C(6) C(7) C(8) 119.2(4) . . . yes
C(7) C(8) C(9) 118.7(4) . . . yes
N(1) C(9) C(8) 123.1(4) . . . yes
N(1) C(9) C(10) 114.4(3) . . . yes
C(8) C(9) C(10) 122.5(4) . . . yes
O(3) C(10) C(9) 114.7(3) . . . yes
O(3) C(10) C(11) 126.7(4) . . . yes
C(9) C(10) C(11) 118.5(4) . . . yes
C(10) C(11) C(12) 127.7(4) . . . yes
O(4) C(12) C(11) 124.5(4) . . . yes
O(4) C(12) C(13) 117.7(4) . . . yes
C(11) C(12) C(13) 117.8(4) . . . yes
O(5) C(15) C(14) 116.9(4) . . . yes
O(5) C(15) C(16) 125.4(4) . . . yes
C(14) C(15) C(16) 117.6(4) . . . yes
C(15) C(16) C(17) 128.1(4) . . . yes
O(6) C(17) C(16) 126.3(4) . . . yes
O(6) C(17) C(18) 114.0(3) . . . yes
C(16) C(17) C(18) 119.7(4) . . . yes
N(2) C(18) C(17) 114.5(3) . . . yes
N(2) C(18) C(19) 122.1(4) . . . yes
C(17) C(18) C(19) 123.3(4) . . . yes
C(18) C(19) C(20) 118.2(5) . . . yes
C(19) C(20) C(21) 121.0(5) . . . yes
C(20) C(21) C(22) 117.9(5) . . . yes
N(2) C(22) C(21) 122.2(4) . . . yes
N(2) C(22) C(23) 115.0(4) . . . yes
C(21) C(22) C(23) 122.7(4) . . . yes
O(7) C(23) C(22) 113.9(3) . . . yes
O(7) C(23) C(24) 126.0(4) . . . yes
C(22) C(23) C(24) 120.1(4) . . . yes
C(23) C(24) C(25) 127.3(4) . . . yes
O(8) C(25) C(24) 125.5(4) . . . yes
O(8) C(25) C(26) 116.8(5) . . . yes
C(24) C(25) C(26) 117.7(4) . . . yes

loop_
_geom_bond_atom_site_label_1
_geom_bond_atom_site_label_2
_geom_bond_distance
_geom_bond_site_symmetry_1
_geom_bond_site_symmetry_2
_geom_bond_publ_flag
Gd O(2) 2.523(3) . . yes
Gd O(3) 2.529(3) . . yes
Gd O(6) 2.485(3) . . yes
Gd O(7) 2.513(3) . . yes
Gd O(9) 2.495(3) . . yes
Gd O(10) 2.501(3) . . yes
Gd O(12) 2.459(3) . . yes
Gd O(13) 2.477(3) . . yes
Gd N(1) 2.680(3) . . yes
Gd N(2) 2.670(3) . . yes
Ni(1) O(1) 2.007(4) . . yes
Ni(1) O(2) 2.017(3) . . yes
Ni(1) O(7) 2.030(3) . . yes
Ni(1) O(8) 2.006(3) . . yes
Ni(1) O(18) 2.084(3) . . yes
Ni(1) O(19) 2.090(4) . . yes
Ni(2) O(3) 2.018(3) . . yes
Ni(2) O(4) 1.999(3) . . yes
Ni(2) O(5) 1.989(3) . . yes
Ni(2) O(6) 2.011(3) . . yes
Ni(2) O(20) 2.118(3) . . yes
Ni(2) O(21) 2.069(3) . . yes
O(1) C(2) 1.248(7) . . yes
O(2) C(4) 1.307(5) . . yes
O(3) C(10) 1.306(4) . . yes
O(4) C(12) 1.251(5) . . yes
O(5) C(15) 1.252(5) . . yes
O(6) C(17) 1.293(5) . . yes
O(7) C(23) 1.306(5) . . yes
O(8) C(25) 1.249(6) . . yes
O(9) N(3) 1.273(5) . . yes
O(10) N(3) 1.278(5) . . yes
O(11) N(3) 1.215(5) . . yes
O(12) N(4) 1.270(5) . . yes
O(13) N(4) 1.273(4) . . yes
O(14) N(4) 1.222(5) . . yes
O(15) N(5) 1.230(6) . . yes
O(16) N(5) 1.196(6) . . yes
O(17) N(5) 1.201(7) . . yes
O(19) C(27) 1.31(1) . . yes
O(21) C(28) 1.426(6) . . yes
O(22) C(29) 1.424(9) . . yes
N(1) C(5) 1.362(5) . . yes
N(1) C(9) 1.359(5) . . yes
N(2) C(18) 1.340(5) . . yes
N(2) C(22) 1.360(5) . . yes
C(1) C(2) 1.494(8) . . yes
C(2) C(3) 1.438(7) . . yes
C(3) C(4) 1.378(6) . . yes
C(4) C(5) 1.487(6) . . yes
C(5) C(6) 1.407(6) . . yes
C(6) C(7) 1.393(7) . . yes
C(7) C(8) 1.387(7) . . yes
C(8) C(9) 1.397(6) . . yes
C(9) C(10) 1.501(6) . . yes
C(10) C(11) 1.384(6) . . yes
C(11) C(12) 1.432(6) . . yes
C(12) C(13) 1.523(6) . . yes
C(14) C(15) 1.496(6) . . yes
C(15) C(16) 1.431(6) . . yes
C(16) C(17) 1.388(6) . . yes
C(17) C(18) 1.507(6) . . yes
C(18) C(19) 1.400(6) . . yes
C(19) C(20) 1.375(7) . . yes
C(20) C(21) 1.368(8) . . yes
C(21) C(22) 1.400(6) . . yes
C(22) C(23) 1.487(6) . . yes
C(23) C(24) 1.390(6) . . yes
C(24) C(25) 1.422(7) . . yes
C(25) C(26) 1.526(6) . . yes

loop_
_geom_contact_atom_site_label_1
_geom_contact_atom_site_label_2
_geom_contact_distance
_geom_contact_site_symmetry_1
_geom_contact_site_symmetry_2
_geom_contact_publ_flag
Gd O(2) 2.523(3) . . ?
Gd O(3) 2.529(3) . . ?
Gd O(7) 2.513(3) . . ?
Gd O(10) 2.501(3) . . ?
Gd N(1) 2.680(3) . . ?
Gd N(2) 2.670(3) . . ?
O(1) O(24) 3.240(7) . 2_655 ?
O(3) O(11) 3.430(4) . 1_455 ?
O(4) O(15) 3.216(7) . . ?
O(4) O(23) 3.221(5) . . ?
O(4) C(14) 3.507(6) . 2_566 ?
O(5) O(23) 2.933(5) . . ?
O(5) O(23) 3.295(6) . 2_566 ?
O(8) O(24) 3.165(7) . 2_655 ?
O(9) O(14) 2.932(4) . 1_655 ?
O(9) N(4) 3.300(5) . 1_655 ?
O(9) O(12) 3.423(5) . 1_655 ?
O(9) C(28) 3.557(7) . 1_655 ?
O(10) C(7) 3.223(6) . 2_656 ?
O(11) C(10) 3.078(5) . 1_655 ?
O(11) C(9) 3.149(6) . 1_655 ?
O(11) O(12) 3.474(5) . 1_655 ?
O(11) C(8) 3.480(7) . 1_655 ?
O(11) C(7) 3.490(7) . 2_656 ?
O(11) C(29) 3.503(9) . 1_655 ?
O(11) C(11) 3.528(6) . 1_655 ?
O(11) C(28) 3.536(8) . 1_655 ?
O(11) C(8) 3.540(6) . 2_656 ?
O(12) O(22) 3.433(6) . . ?
O(12) C(29) 3.486(7) . . ?
O(12) O(18) 3.584(4) . 1_455 ?
O(13) C(21) 3.454(6) . 2_665 ?
O(14) O(18) 2.984(5) . 1_455 ?
O(14) C(22) 3.236(5) . 1_455 ?
O(14) C(21) 3.266(5) . 2_665 ?
O(14) C(20) 3.284(6) . 2_665 ?
O(14) C(21) 3.412(7) . 1_455 ?
O(14) C(23) 3.440(5) . 1_455 ?
O(15) O(20) 2.770(6) . . ?
O(15) C(12) 3.183(7) . . ?
O(15) O(23) 3.231(9) . . ?
O(15) C(13) 3.296(8) . . ?
O(16) O(23) 3.240(10) . . ?
O(16) C(19) 3.364(7) . 2_666 ?
O(16) C(16) 3.552(7) . 2_666 ?
O(16) C(27) 3.58(1) . 1_556 ?
O(17) O(24) 2.817(9) . 2_656 ?
O(17) C(13) 3.361(8) . 1_655 ?
O(18) O(22) 2.729(6) . 1_655 ?
O(18) C(29) 3.262(8) . 1_655 ?
O(18) C(27) 3.49(1) . 1_655 ?
O(19) O(22) 2.880(7) . . ?
O(20) C(14) 3.552(6) . 2_666 ?
O(21) O(23) 2.669(5) . 2_566 ?
O(22) O(24) 2.703(9) . . ?
O(22) C(27) 3.28(1) . . ?
O(23) C(28) 3.357(7) . 2_566 ?
O(23) C(26) 3.433(7) . 1_456 ?
O(23) C(15) 3.566(7) . 2_566 ?
O(24) C(29) 3.30(1) . . ?
O(24) C(1) 3.57(1) . 1_455 ?
O(24) C(27) 3.59(2) . 2_655 ?
N(3) C(28) 3.431(7) . 1_655 ?
C(5) C(29) 3.477(8) . . ?
C(6) C(29) 3.524(9) . . ?
